data_7229035
loop_
_publ_author_name
'Xu, Zhou-Qing'
'Mao, Xian-Jie'
'Wang, Yuan'
'Wu, Wei-Na'
'Mao, Pan-Dong'
'Zhao, Xiao-Lei'
'Fan, Yun-Chang'
'Li, Hui-Jun'

_publ_section_title
;
 Rhodamine 6G hydrazone with coumarin unit: a novel single-molecule
 multianalyte (Cu2+ and Hg2+) sensor at different pH value
;
_journal_issue 67
_journal_name_full 'RSC Adv.'
_journal_page_first 42312
_journal_paper_doi 10.1039/C7RA05424F
_journal_volume 7
_journal_year 2017
_chemical_formula_sum 'C46 H49.5 N6.5 O5'
_chemical_formula_weight 773.42
_chemical_name_systematic
; 
 ? 
;
_space_group_IT_number 2
_symmetry_cell_setting triclinic
_symmetry_space_group_name_Hall '-P 1'
_symmetry_space_group_name_H-M 'P -1'
_atom_sites_solution_hydrogens geom
_atom_sites_solution_primary direct
_atom_sites_solution_secondary difmap
_audit_creation_method SHELXL-97
_audit_update_record
;
2016-10-12 deposited with the CCDC.
2017-08-14 downloaded from the CCDC.
;
_cell_angle_alpha 85.354(17)
_cell_angle_beta 74.292(15)
_cell_angle_gamma 78.481(16)
_cell_formula_units_Z 2
_cell_length_a 10.543(8)
_cell_length_b 11.218(9)
_cell_length_c 19.322(16)
_cell_measurement_reflns_used 569
_cell_measurement_temperature 293(2)
_cell_measurement_theta_max 19.68
_cell_measurement_theta_min 2.55
_cell_volume 2155(3)
_computing_cell_refinement 'Bruker SMART'
_computing_data_collection 'Bruker SMART'
_computing_data_reduction 'Bruker SAINT'
_computing_molecular_graphics 'Bruker SHELXTL'
_computing_publication_material 'Bruker SHELXTL'
_computing_structure_refinement 'SHELXL-97 (Sheldrick, 1997)'
_computing_structure_solution 'SHELXS-97 (Sheldrick, 1990)'
_diffrn_ambient_temperature 293(2)
_diffrn_measured_fraction_theta_full 0.994
_diffrn_measured_fraction_theta_max 0.994
_diffrn_measurement_device_type 'CCD area detector'
_diffrn_measurement_method 'phi and omega scans'
_diffrn_radiation_monochromator graphite
_diffrn_radiation_source 'fine-focus sealed tube'
_diffrn_radiation_type MoK\a
_diffrn_radiation_wavelength 0.71073
_diffrn_reflns_av_R_equivalents 0.0892
_diffrn_reflns_av_sigmaI/netI 0.2267
_diffrn_reflns_limit_h_max 12
_diffrn_reflns_limit_h_min -12
_diffrn_reflns_limit_k_max 12
_diffrn_reflns_limit_k_min -13
_diffrn_reflns_limit_l_max 13
_diffrn_reflns_limit_l_min -22
_diffrn_reflns_number 10993
_diffrn_reflns_theta_full 25.00
_diffrn_reflns_theta_max 25.00
_diffrn_reflns_theta_min 1.85
_exptl_absorpt_coefficient_mu 0.079
_exptl_absorpt_correction_T_max 0.9969
_exptl_absorpt_correction_T_min 0.9922
_exptl_absorpt_correction_type multi-scan
_exptl_absorpt_process_details SADABS
_exptl_crystal_colour orange
_exptl_crystal_density_diffrn 1.192
_exptl_crystal_density_method 'not measured'
_exptl_crystal_description plate
_exptl_crystal_F_000 822
_exptl_crystal_size_max 0.10
_exptl_crystal_size_mid 0.10
_exptl_crystal_size_min 0.04
_refine_diff_density_max 0.297
_refine_diff_density_min -0.191
_refine_diff_density_rms 0.047
_refine_ls_extinction_coef 0.0043(4)
_refine_ls_extinction_expression Fc^*^=kFc[1+0.001xFc^2^\l^3^/sin(2\q)]^-1/4^
_refine_ls_extinction_method SHELXL
_refine_ls_goodness_of_fit_ref 1.028
_refine_ls_hydrogen_treatment mixed
_refine_ls_matrix_type full
_refine_ls_number_parameters 530
_refine_ls_number_reflns 7551
_refine_ls_number_restraints 341
_refine_ls_restrained_S_all 1.008
_refine_ls_R_factor_all 0.2663
_refine_ls_R_factor_gt 0.0731
_refine_ls_shift/su_max 0.000
_refine_ls_shift/su_mean 0.000
_refine_ls_structure_factor_coef Fsqd
_refine_ls_weighting_details 'calc w=1/[\s^2^(Fo^2^)+(0.0299P)^2^+0.0000P] where P=(Fo^2^+2Fc^2^)/3'
_refine_ls_weighting_scheme calc
_refine_ls_wR_factor_gt 0.1166
_refine_ls_wR_factor_ref 0.1554
_reflns_number_gt 2225
_reflns_number_total 7551
_reflns_threshold_expression >2sigma(I)
_cod_data_source_file c7ra05424f2.cif
_cod_data_source_block 1
_cod_depositor_comments
;
The following automatic conversions were performed:

'_symmetry_cell_setting' value 'Triclinic' changed to 'triclinic'
according to
/home/data/users/saulius/crontab/automatic-downloads/rss-feeds/RSC/lib/dictionaries/cif_core.dic
dictionary named 'cif_core.dic' version 2.4.2 from 2011-04-26.

Automatic conversion script
Id: cif_fix_values 4973 2017-02-22 13:04:09Z antanas 
;
_cod_original_sg_symbol_H-M P-1
_cod_original_formula_sum 'C46 H49.50 N6.50 O5'
_cod_database_code 7229035

loop_
_symmetry_equiv_pos_as_xyz
'x, y, z'
'-x, -y, -z'

loop_
_atom_site_label
_atom_site_type_symbol
_atom_site_fract_x
_atom_site_fract_y
_atom_site_fract_z
_atom_site_U_iso_or_equiv
_atom_site_adp_type
_atom_site_occupancy
_atom_site_symmetry_multiplicity
_atom_site_calc_flag
_atom_site_refinement_flags
N1 N 0.4689(5) 1.0661(4) 0.2894(3) 0.0743(16) Uani 1 1 d U
H1A H 0.4670 1.1361 0.3054 0.089 Uiso 1 1 calc R
N2 N 0.8077(4) 0.2212(4) 0.2480(2) 0.0683(15) Uani 1 1 d U
H2A H 0.8504 0.1539 0.2618 0.082 Uiso 1 1 calc R
N3 N 0.9045(4) 0.6674(4) 0.3993(2) 0.0446(12) Uani 1 1 d U
N4 N 1.0089(4) 0.6590(4) 0.3373(2) 0.0498(12) Uani 1 1 d U
H4A H 1.0347 0.5906 0.3160 0.060 Uiso 1 1 calc R
N5 N 1.9136(5) 0.4308(5) -0.0806(3) 0.0827(17) Uani 1 1 d U
N6 N 0.2000(10) 1.0284(7) 0.4526(7) 0.177(4) Uani 1 1 d U
C1 C 0.6941(5) 0.7577(5) 0.3663(3) 0.0413(14) Uani 1 1 d U
C2 C 0.6633(5) 0.8695(5) 0.3996(3) 0.0467(15) Uani 1 1 d U
H2B H 0.6928 0.8751 0.4402 0.056 Uiso 1 1 calc R
C3 C 0.5902(5) 0.9729(5) 0.3744(3) 0.0494(15) Uani 1 1 d U
C4 C 0.5447(5) 0.9639(5) 0.3133(3) 0.0537(16) Uani 1 1 d U
C5 C 0.5755(5) 0.8530(5) 0.2799(3) 0.0565(17) Uani 1 1 d U
H5A H 0.5466 0.8459 0.2392 0.068 Uiso 1 1 calc R
C6 C 0.6486(5) 0.7537(5) 0.3068(3) 0.0476(15) Uani 1 1 d U
C7 C 0.7310(5) 0.5411(5) 0.2980(3) 0.0453(15) Uani 1 1 d U
C8 C 0.7358(5) 0.4377(5) 0.2611(3) 0.0486(15) Uani 1 1 d U
H8A H 0.6993 0.4433 0.2219 0.058 Uiso 1 1 calc R
C9 C 0.7962(5) 0.3269(5) 0.2844(3) 0.0484(15) Uani 1 1 d U
C10 C 0.8507(5) 0.3162(5) 0.3438(3) 0.0489(15) Uani 1 1 d U
C11 C 0.8415(5) 0.4221(5) 0.3782(3) 0.0477(15) Uani 1 1 d U
H11A H 0.8774 0.4172 0.4175 0.057 Uiso 1 1 calc R
C12 C 0.7804(5) 0.5367(5) 0.3566(3) 0.0391(14) Uani 1 1 d U
C13 C 0.7708(5) 0.6490(4) 0.3975(3) 0.0400(14) Uani 1 1 d U
C14 C 0.7111(5) 0.6317(4) 0.4765(3) 0.0408(14) Uani 1 1 d U
C15 C 0.5837(5) 0.6131(4) 0.5118(3) 0.0493(15) Uani 1 1 d U
H15A H 0.5203 0.6123 0.4865 0.059 Uiso 1 1 calc R
C16 C 0.5528(6) 0.5958(4) 0.5849(3) 0.0616(17) Uani 1 1 d U
H16A H 0.4680 0.5809 0.6090 0.074 Uiso 1 1 calc R
C17 C 0.6448(7) 0.5999(4) 0.6246(3) 0.0648(18) Uani 1 1 d U
H17A H 0.6214 0.5882 0.6743 0.078 Uiso 1 1 calc R
C18 C 0.7709(6) 0.6215(4) 0.5889(3) 0.0595(17) Uani 1 1 d U
H18A H 0.8334 0.6254 0.6142 0.071 Uiso 1 1 calc R
C19 C 0.8026(6) 0.6371(4) 0.5152(3) 0.0465(15) Uani 1 1 d U
C20 C 0.9316(6) 0.6540(4) 0.4655(3) 0.0466(15) Uani 1 1 d U
C21 C 1.0721(6) 0.7504(5) 0.3087(3) 0.0533(16) Uani 1 1 d U
C22 C 1.0078(5) 0.8749(4) 0.3390(3) 0.086(2) Uani 1 1 d U
H22A H 0.9274 0.8689 0.3760 0.130 Uiso 1 1 calc R
H22B H 0.9861 0.9297 0.3013 0.130 Uiso 1 1 calc R
H22C H 1.0691 0.9050 0.3589 0.130 Uiso 1 1 calc R
C23 C 1.1877(5) 0.7342(5) 0.2551(3) 0.0569(17) Uani 1 1 d U
H23A H 1.2253 0.8020 0.2363 0.068 Uiso 1 1 calc R
C24 C 1.2542(5) 0.6178(5) 0.2261(3) 0.0476(15) Uani 1 1 d U
C25 C 1.3814(5) 0.6053(5) 0.1664(3) 0.0452(15) Uani 1 1 d U
C26 C 1.4458(6) 0.7037(6) 0.1357(3) 0.0664(19) Uani 1 1 d U
C27 C 1.6194(6) 0.5650(6) 0.0566(3) 0.0573(17) Uani 1 1 d U
C28 C 1.7366(6) 0.5569(6) 0.0048(3) 0.0712(19) Uani 1 1 d U
H28A H 1.7775 0.6244 -0.0087 0.085 Uiso 1 1 calc R
C29 C 1.7956(6) 0.4442(7) -0.0282(3) 0.0681(19) Uani 1 1 d U
C30 C 1.7308(6) 0.3451(6) -0.0029(3) 0.0655(18) Uani 1 1 d U
H30A H 1.7684 0.2692 -0.0226 0.079 Uiso 1 1 calc R
C31 C 1.6133(6) 0.3583(5) 0.0504(3) 0.0679(18) Uani 1 1 d U
H31A H 1.5719 0.2915 0.0656 0.081 Uiso 1 1 calc R
C32 C 1.5546(6) 0.4704(6) 0.0823(3) 0.0547(17) Uani 1 1 d U
C33 C 1.4355(5) 0.4934(5) 0.1383(3) 0.0576(16) Uani 1 1 d U
H33A H 1.3919 0.4289 0.1568 0.069 Uiso 1 1 calc R
C34 C 0.5597(5) 1.0929(4) 0.4119(3) 0.0672(18) Uani 1 1 d U
H34A H 0.5980 1.0826 0.4523 0.101 Uiso 1 1 calc R
H34B H 0.4643 1.1190 0.4284 0.101 Uiso 1 1 calc R
H34C H 0.5974 1.1531 0.3789 0.101 Uiso 1 1 calc R
C35 C 0.3934(7) 1.0584(5) 0.2387(4) 0.107(3) Uani 1 1 d U
H35A H 0.3398 0.9958 0.2554 0.128 Uiso 1 1 calc R
H35B H 0.4553 1.0341 0.1929 0.128 Uiso 1 1 calc R
C36 C 0.3054(8) 1.1721(6) 0.2282(4) 0.176(4) Uani 1 1 d U
H36A H 0.2566 1.1607 0.1946 0.263 Uiso 1 1 calc R
H36B H 0.3580 1.2339 0.2097 0.263 Uiso 1 1 calc R
H36C H 0.2435 1.1968 0.2733 0.263 Uiso 1 1 calc R
C37 C 0.7509(6) 0.2202(5) 0.1880(3) 0.080(2) Uani 1 1 d U
H37A H 0.7837 0.2791 0.1513 0.096 Uiso 1 1 calc R
H37B H 0.6540 0.2427 0.2038 0.096 Uiso 1 1 calc R
C38 C 0.7899(6) 0.0939(5) 0.1569(3) 0.119(3) Uani 1 1 d U
H38A H 0.7527 0.0936 0.1167 0.179 Uiso 1 1 calc R
H38B H 0.7558 0.0361 0.1931 0.179 Uiso 1 1 calc R
H38C H 0.8858 0.0720 0.1412 0.179 Uiso 1 1 calc R
C39 C 0.9209(5) 0.1965(4) 0.3686(3) 0.0715(19) Uani 1 1 d U
H39A H 0.9505 0.2089 0.4099 0.107 Uiso 1 1 calc R
H39B H 0.9970 0.1643 0.3306 0.107 Uiso 1 1 calc R
H39C H 0.8601 0.1402 0.3811 0.107 Uiso 1 1 calc R
C40 C 1.9858(6) 0.5360(7) -0.1010(4) 0.097(2) Uani 1 1 d U
H40A H 1.9804 0.5781 -0.0581 0.117 Uiso 1 1 calc R
H40B H 2.0796 0.5062 -0.1238 0.117 Uiso 1 1 calc R
C41 C 1.9269(6) 0.6200(6) -0.1500(3) 0.108(2) Uani 1 1 d U
H41A H 1.9732 0.6874 -0.1620 0.162 Uiso 1 1 calc R
H41B H 1.8340 0.6492 -0.1275 0.162 Uiso 1 1 calc R
H41C H 1.9348 0.5788 -0.1931 0.162 Uiso 1 1 calc R
C42 C 1.9735(6) 0.3193(6) -0.1200(3) 0.097(2) Uani 1 1 d U
H42A H 2.0130 0.3402 -0.1698 0.117 Uiso 1 1 calc R
H42B H 1.9037 0.2739 -0.1190 0.117 Uiso 1 1 calc R
C43 C 2.0783(7) 0.2406(6) -0.0900(4) 0.161(4) Uani 1 1 d U
H43A H 2.1152 0.1691 -0.1181 0.241 Uiso 1 1 calc R
H43B H 2.0392 0.2173 -0.0411 0.241 Uiso 1 1 calc R
H43C H 2.1482 0.2847 -0.0913 0.241 Uiso 1 1 calc R
C44 C 0.2920(7) 0.7969(7) 0.4325(4) 0.124(3) Uani 1 1 d U
H44A H 0.3065 0.7811 0.3826 0.186 Uiso 1 1 calc R
H44B H 0.2282 0.7506 0.4612 0.186 Uiso 1 1 calc R
H44C H 0.3752 0.7739 0.4457 0.186 Uiso 1 1 calc R
C45 C 0.2397(9) 0.9283(10) 0.4447(6) 0.129(4) Uani 1 1 d U
O1 O 0.6688(3) 0.6476(3) 0.27005(17) 0.0562(11) Uani 1 1 d .
O2 O 1.0378(4) 0.6556(3) 0.47704(19) 0.0683(12) Uani 1 1 d .
O3 O 1.2095(3) 0.5229(3) 0.24883(19) 0.0639(12) Uani 1 1 d .
O4 O 1.4092(4) 0.8116(4) 0.1495(2) 0.0924(15) Uani 1 1 d .
O5 O 1.5669(4) 0.6795(4) 0.0839(2) 0.0718(12) Uani 1 1 d .
C46 C 1.5000 1.0000 0.0000 0.371(11) Uani 1 2 d SDU
C47 C 1.3494(9) 1.036(3) 0.018(2) 0.366(12) Uani 0.50 1 d PDU
N7 N 1.2444(19) 1.015(2) 0.0450(14) 0.330(11) Uani 0.50 1 d PDU

loop_
_atom_site_aniso_label
_atom_site_aniso_U_11
_atom_site_aniso_U_22
_atom_site_aniso_U_33
_atom_site_aniso_U_23
_atom_site_aniso_U_13
_atom_site_aniso_U_12
N1 0.101(4) 0.045(3) 0.085(4) -0.003(3) -0.050(4) 0.003(3)
N2 0.089(4) 0.048(3) 0.071(4) -0.012(3) -0.025(3) -0.010(3)
N3 0.037(3) 0.055(3) 0.038(3) -0.004(3) 0.000(3) -0.012(2)
N4 0.051(3) 0.041(3) 0.057(3) -0.010(3) -0.009(3) -0.012(3)
N5 0.072(4) 0.084(4) 0.076(4) -0.016(4) 0.003(3) -0.003(4)
N6 0.180(9) 0.149(7) 0.220(9) 0.025(9) -0.089(7) -0.034(8)
C1 0.044(4) 0.034(4) 0.044(4) -0.004(3) -0.008(3) -0.007(3)
C2 0.050(4) 0.044(4) 0.048(4) -0.009(3) -0.013(3) -0.010(3)
C3 0.052(4) 0.041(4) 0.056(4) -0.007(3) -0.014(3) -0.008(3)
C4 0.056(4) 0.042(4) 0.061(4) 0.001(4) -0.015(4) -0.006(3)
C5 0.079(5) 0.041(4) 0.056(4) 0.002(3) -0.038(4) -0.001(3)
C6 0.055(4) 0.036(4) 0.049(4) -0.009(3) -0.009(3) -0.008(3)
C7 0.049(4) 0.034(4) 0.050(4) -0.008(3) -0.010(3) 0.000(3)
C8 0.066(4) 0.041(3) 0.040(4) -0.012(3) -0.010(3) -0.012(3)
C9 0.058(4) 0.038(4) 0.043(4) -0.012(3) -0.002(3) -0.007(3)
C10 0.057(4) 0.044(4) 0.045(4) -0.008(3) -0.013(3) -0.008(3)
C11 0.048(4) 0.047(4) 0.046(4) -0.003(3) -0.012(3) -0.004(3)
C12 0.029(3) 0.048(4) 0.040(4) -0.010(3) -0.009(3) -0.003(3)
C13 0.039(4) 0.034(3) 0.046(4) -0.007(3) -0.009(3) -0.007(3)
C14 0.047(4) 0.030(3) 0.043(4) -0.006(3) -0.002(3) -0.011(3)
C15 0.060(4) 0.043(4) 0.042(4) -0.006(3) -0.008(3) -0.009(3)
C16 0.059(4) 0.047(4) 0.067(5) 0.002(4) 0.006(4) -0.015(3)
C17 0.080(5) 0.055(4) 0.048(4) -0.004(3) -0.002(4) -0.005(4)
C18 0.062(5) 0.062(4) 0.055(4) -0.005(4) -0.022(4) -0.001(4)
C19 0.060(4) 0.038(3) 0.042(4) -0.003(3) -0.015(3) -0.005(3)
C20 0.048(4) 0.040(3) 0.048(4) -0.009(3) -0.010(4) 0.002(3)
C21 0.055(4) 0.047(4) 0.060(4) -0.003(4) -0.012(3) -0.018(4)
C22 0.077(5) 0.042(4) 0.127(6) -0.021(4) 0.005(4) -0.015(3)
C23 0.054(4) 0.047(4) 0.065(4) -0.005(4) 0.000(3) -0.021(3)
C24 0.051(4) 0.053(4) 0.043(4) -0.001(3) -0.013(3) -0.017(4)
C25 0.049(4) 0.044(4) 0.041(4) -0.001(3) -0.006(3) -0.013(3)
C26 0.055(5) 0.066(5) 0.069(5) -0.018(4) 0.005(4) -0.011(4)
C27 0.048(4) 0.066(5) 0.053(4) -0.015(4) -0.001(3) -0.011(4)
C28 0.058(5) 0.076(5) 0.075(5) -0.021(4) -0.001(4) -0.015(4)
C29 0.058(5) 0.084(5) 0.053(4) -0.010(4) -0.001(4) -0.006(4)
C30 0.070(5) 0.064(5) 0.054(4) -0.012(4) -0.011(4) 0.003(4)
C31 0.069(5) 0.064(5) 0.067(5) 0.002(4) -0.009(4) -0.015(4)
C32 0.052(4) 0.053(4) 0.054(4) -0.015(4) -0.002(3) -0.009(4)
C33 0.064(4) 0.054(4) 0.058(4) -0.002(4) -0.019(4) -0.014(4)
C34 0.084(5) 0.048(4) 0.072(4) -0.022(4) -0.026(4) -0.001(3)
C35 0.163(7) 0.054(5) 0.123(6) -0.011(5) -0.096(6) 0.021(5)
C36 0.201(9) 0.122(7) 0.235(10) -0.020(7) -0.154(8) 0.036(6)
C37 0.109(5) 0.063(4) 0.079(5) -0.020(4) -0.033(4) -0.021(4)
C38 0.182(7) 0.076(5) 0.114(6) -0.055(5) -0.048(6) -0.025(5)
C39 0.083(5) 0.041(4) 0.090(5) -0.013(4) -0.024(4) -0.004(3)
C40 0.072(5) 0.120(7) 0.077(6) 0.004(5) 0.004(4) 0.000(5)
C41 0.101(6) 0.127(6) 0.087(6) -0.007(5) -0.009(5) -0.019(5)
C42 0.085(6) 0.112(6) 0.087(5) -0.046(5) -0.011(4) 0.004(5)
C43 0.129(7) 0.132(7) 0.219(10) -0.090(7) -0.067(7) 0.044(6)
C44 0.082(6) 0.160(8) 0.134(7) 0.010(7) -0.029(5) -0.040(6)
C45 0.087(8) 0.161(10) 0.150(10) 0.062(12) -0.055(7) -0.041(9)
O1 0.087(3) 0.038(2) 0.047(2) -0.008(2) -0.028(2) -0.002(2)
O2 0.051(3) 0.087(3) 0.075(3) -0.013(2) -0.027(2) -0.013(2)
O3 0.072(3) 0.053(2) 0.059(3) -0.008(2) 0.002(2) -0.018(2)
O4 0.097(3) 0.059(3) 0.099(4) -0.021(3) 0.024(3) -0.024(3)
O5 0.060(3) 0.066(3) 0.078(3) -0.017(3) 0.010(2) -0.017(2)
C46 0.49(3) 0.316(15) 0.326(19) 0.092(14) -0.17(3) -0.08(3)
C47 0.49(3) 0.317(14) 0.321(19) 0.084(13) -0.19(3) -0.07(2)
N7 0.46(3) 0.301(16) 0.30(2) 0.029(16) -0.24(3) -0.05(2)

loop_
_atom_type_symbol
_atom_type_description
_atom_type_scat_dispersion_real
_atom_type_scat_dispersion_imag
_atom_type_scat_source
C C 0.0033 0.0016 'International Tables Vol C Tables 4.2.6.8 and 6.1.1.4'
H H 0.0000 0.0000 'International Tables Vol C Tables 4.2.6.8 and 6.1.1.4'
N N 0.0061 0.0033 'International Tables Vol C Tables 4.2.6.8 and 6.1.1.4'
O O 0.0106 0.0060 'International Tables Vol C Tables 4.2.6.8 and 6.1.1.4'

loop_
_geom_angle_atom_site_label_1
_geom_angle_atom_site_label_2
_geom_angle_atom_site_label_3
_geom_angle
_geom_angle_site_symmetry_1
C4 N1 C35 121.7(5) .
C4 N1 H1A 119.2 .
C35 N1 H1A 119.2 .
C9 N2 C37 122.6(5) .
C9 N2 H2A 118.7 .
C37 N2 H2A 118.7 .
C20 N3 N4 119.9(4) .
C20 N3 C13 116.2(4) .
N4 N3 C13 120.7(4) .
C21 N4 N3 124.1(4) .
C21 N4 H4A 118.0 .
N3 N4 H4A 118.0 .
C29 N5 C42 123.5(6) .
C29 N5 C40 119.4(6) .
C42 N5 C40 117.1(5) .
C6 C1 C2 116.7(5) .
C6 C1 C13 123.6(5) .
C2 C1 C13 119.7(5) .
C3 C2 C1 122.5(5) .
C3 C2 H2B 118.7 .
C1 C2 H2B 118.7 .
C2 C3 C4 118.6(5) .
C2 C3 C34 120.8(5) .
C4 C3 C34 120.6(5) .
N1 C4 C5 122.5(6) .
N1 C4 C3 118.4(5) .
C5 C4 C3 119.1(5) .
C6 C5 C4 120.0(5) .
C6 C5 H5A 120.0 .
C4 C5 H5A 120.0 .
C1 C6 C5 123.0(5) .
C1 C6 O1 122.5(5) .
C5 C6 O1 114.4(5) .
C12 C7 O1 123.7(5) .
C12 C7 C8 122.9(5) .
O1 C7 C8 113.4(5) .
C9 C8 C7 118.1(5) .
C9 C8 H8A 121.0 .
C7 C8 H8A 121.0 .
C8 C9 N2 120.4(5) .
C8 C9 C10 121.9(5) .
N2 C9 C10 117.7(5) .
C11 C10 C9 117.0(5) .
C11 C10 C39 120.4(5) .
C9 C10 C39 122.6(5) .
C10 C11 C12 123.1(5) .
C10 C11 H11A 118.5 .
C12 C11 H11A 118.5 .
C7 C12 C11 117.0(5) .
C7 C12 C13 122.5(5) .
C11 C12 C13 120.5(5) .
N3 C13 C14 99.2(4) .
N3 C13 C1 112.4(4) .
C14 C13 C1 111.9(4) .
N3 C13 C12 111.3(4) .
C14 C13 C12 111.7(4) .
C1 C13 C12 109.9(4) .
C15 C14 C19 120.1(5) .
C15 C14 C13 128.9(5) .
C19 C14 C13 111.1(5) .
C16 C15 C14 118.4(5) .
C16 C15 H15A 120.8 .
C14 C15 H15A 120.8 .
C15 C16 C17 122.0(6) .
C15 C16 H16A 119.0 .
C17 C16 H16A 119.0 .
C18 C17 C16 119.1(6) .
C18 C17 H17A 120.5 .
C16 C17 H17A 120.5 .
C19 C18 C17 118.9(6) .
C19 C18 H18A 120.6 .
C17 C18 H18A 120.6 .
C18 C19 C14 121.5(6) .
C18 C19 C20 128.7(6) .
C14 C19 C20 109.7(5) .
O2 C20 N3 126.0(5) .
O2 C20 C19 130.5(6) .
N3 C20 C19 103.5(5) .
N4 C21 C23 122.5(5) .
N4 C21 C22 116.3(5) .
C23 C21 C22 121.1(5) .
C21 C22 H22A 109.5 .
C21 C22 H22B 109.5 .
H22A C22 H22B 109.5 .
C21 C22 H22C 109.5 .
H22A C22 H22C 109.5 .
H22B C22 H22C 109.5 .
C21 C23 C24 123.1(5) .
C21 C23 H23A 118.4 .
C24 C23 H23A 118.4 .
O3 C24 C23 121.9(5) .
O3 C24 C25 117.2(5) .
C23 C24 C25 120.9(5) .
C33 C25 C26 117.8(5) .
C33 C25 C24 118.1(5) .
C26 C25 C24 124.0(5) .
O4 C26 O5 113.1(6) .
O4 C26 C25 128.2(6) .
O5 C26 C25 118.6(5) .
C28 C27 C32 125.0(6) .
C28 C27 O5 114.8(6) .
C32 C27 O5 120.2(5) .
C27 C28 C29 118.9(6) .
C27 C28 H28A 120.6 .
C29 C28 H28A 120.6 .
N5 C29 C30 121.3(7) .
N5 C29 C28 121.4(7) .
C30 C29 C28 117.3(6) .
C31 C30 C29 121.3(6) .
C31 C30 H30A 119.4 .
C29 C30 H30A 119.4 .
C30 C31 C32 121.2(6) .
C30 C31 H31A 119.4 .
C32 C31 H31A 119.4 .
C27 C32 C31 116.3(6) .
C27 C32 C33 117.9(6) .
C31 C32 C33 125.8(6) .
C25 C33 C32 123.3(5) .
C25 C33 H33A 118.4 .
C32 C33 H33A 118.4 .
C3 C34 H34A 109.5 .
C3 C34 H34B 109.5 .
H34A C34 H34B 109.5 .
C3 C34 H34C 109.5 .
H34A C34 H34C 109.5 .
H34B C34 H34C 109.5 .
N1 C35 C36 113.4(5) .
N1 C35 H35A 108.9 .
C36 C35 H35A 108.9 .
N1 C35 H35B 108.9 .
C36 C35 H35B 108.9 .
H35A C35 H35B 107.7 .
C35 C36 H36A 109.5 .
C35 C36 H36B 109.5 .
H36A C36 H36B 109.5 .
C35 C36 H36C 109.5 .
H36A C36 H36C 109.5 .
H36B C36 H36C 109.5 .
N2 C37 C38 109.6(5) .
N2 C37 H37A 109.8 .
C38 C37 H37A 109.8 .
N2 C37 H37B 109.8 .
C38 C37 H37B 109.8 .
H37A C37 H37B 108.2 .
C37 C38 H38A 109.5 .
C37 C38 H38B 109.5 .
H38A C38 H38B 109.5 .
C37 C38 H38C 109.5 .
H38A C38 H38C 109.5 .
H38B C38 H38C 109.5 .
C10 C39 H39A 109.5 .
C10 C39 H39B 109.5 .
H39A C39 H39B 109.5 .
C10 C39 H39C 109.5 .
H39A C39 H39C 109.5 .
H39B C39 H39C 109.5 .
C41 C40 N5 110.4(6) .
C41 C40 H40A 109.6 .
N5 C40 H40A 109.6 .
C41 C40 H40B 109.6 .
N5 C40 H40B 109.6 .
H40A C40 H40B 108.1 .
C40 C41 H41A 109.5 .
C40 C41 H41B 109.5 .
H41A C41 H41B 109.5 .
C40 C41 H41C 109.5 .
H41A C41 H41C 109.5 .
H41B C41 H41C 109.5 .
N5 C42 C43 112.8(6) .
N5 C42 H42A 109.0 .
C43 C42 H42A 109.0 .
N5 C42 H42B 109.0 .
C43 C42 H42B 109.0 .
H42A C42 H42B 107.8 .
C42 C43 H43A 109.5 .
C42 C43 H43B 109.5 .
H43A C43 H43B 109.5 .
C42 C43 H43C 109.5 .
H43A C43 H43C 109.5 .
H43B C43 H43C 109.5 .
C45 C44 H44A 109.5 .
C45 C44 H44B 109.5 .
H44A C44 H44B 109.5 .
C45 C44 H44C 109.5 .
H44A C44 H44C 109.5 .
H44B C44 H44C 109.5 .
N6 C45 C44 178.7(14) .
C6 O1 C7 117.7(4) .
C27 O5 C26 121.9(5) .
C47 C46 C47 179.998(2) 2_875
N7 C47 C46 151(3) .

loop_
_geom_bond_atom_site_label_1
_geom_bond_atom_site_label_2
_geom_bond_distance
_geom_bond_site_symmetry_2
N1 C4 1.383(6) .
N1 C35 1.437(6) .
N1 H1A 0.8600 .
N2 C9 1.396(5) .
N2 C37 1.444(6) .
N2 H2A 0.8600 .
N3 C20 1.374(6) .
N3 N4 1.384(5) .
N3 C13 1.475(5) .
N4 C21 1.336(6) .
N4 H4A 0.8600 .
N5 C29 1.365(6) .
N5 C42 1.457(6) .
N5 C40 1.499(7) .
N6 C45 1.124(10) .
C1 C6 1.367(6) .
C1 C2 1.396(6) .
C1 C13 1.502(6) .
C2 C3 1.390(6) .
C2 H2B 0.9300 .
C3 C4 1.407(7) .
C3 C34 1.517(6) .
C4 C5 1.387(6) .
C5 C6 1.374(6) .
C5 H5A 0.9300 .
C6 O1 1.385(5) .
C7 C12 1.361(6) .
C7 O1 1.387(5) .
C7 C8 1.396(6) .
C8 C9 1.379(6) .
C8 H8A 0.9300 .
C9 C10 1.404(6) .
C10 C11 1.381(6) .
C10 C39 1.507(6) .
C11 C12 1.404(6) .
C11 H11A 0.9300 .
C12 C13 1.513(6) .
C13 C14 1.498(6) .
C14 C15 1.381(6) .
C14 C19 1.384(6) .
C15 C16 1.368(6) .
C15 H15A 0.9300 .
C16 C17 1.399(7) .
C16 H16A 0.9300 .
C17 C18 1.381(6) .
C17 H17A 0.9300 .
C18 C19 1.376(6) .
C18 H18A 0.9300 .
C19 C20 1.475(7) .
C20 O2 1.204(5) .
C21 C23 1.360(6) .
C21 C22 1.514(6) .
C22 H22A 0.9600 .
C22 H22B 0.9600 .
C22 H22C 0.9600 .
C23 C24 1.432(6) .
C23 H23A 0.9300 .
C24 O3 1.250(5) .
C24 C25 1.504(6) .
C25 C33 1.361(6) .
C25 C26 1.417(7) .
C26 O4 1.223(6) .
C26 O5 1.386(6) .
C27 C28 1.355(6) .
C27 C32 1.365(6) .
C27 O5 1.378(6) .
C28 C29 1.413(7) .
C28 H28A 0.9300 .
C29 C30 1.406(7) .
C30 C31 1.369(6) .
C30 H30A 0.9300 .
C31 C32 1.397(6) .
C31 H31A 0.9300 .
C32 C33 1.411(6) .
C33 H33A 0.9300 .
C34 H34A 0.9600 .
C34 H34B 0.9600 .
C34 H34C 0.9600 .
C35 C36 1.455(7) .
C35 H35A 0.9700 .
C35 H35B 0.9700 .
C36 H36A 0.9600 .
C36 H36B 0.9600 .
C36 H36C 0.9600 .
C37 C38 1.520(6) .
C37 H37A 0.9700 .
C37 H37B 0.9700 .
C38 H38A 0.9600 .
C38 H38B 0.9600 .
C38 H38C 0.9600 .
C39 H39A 0.9600 .
C39 H39B 0.9600 .
C39 H39C 0.9600 .
C40 C41 1.453(7) .
C40 H40A 0.9700 .
C40 H40B 0.9700 .
C41 H41A 0.9600 .
C41 H41B 0.9600 .
C41 H41C 0.9600 .
C42 C43 1.487(7) .
C42 H42A 0.9700 .
C42 H42B 0.9700 .
C43 H43A 0.9600 .
C43 H43B 0.9600 .
C43 H43C 0.9600 .
C44 C45 1.482(10) .
C44 H44A 0.9600 .
C44 H44B 0.9600 .
C44 H44C 0.9600 .
C46 C47 1.508(10) 2_875
C46 C47 1.508(10) .
C47 N7 1.150(10) .

loop_
_geom_hbond_atom_site_label_D
_geom_hbond_atom_site_label_H
_geom_hbond_atom_site_label_A
_geom_hbond_distance_DH
_geom_hbond_distance_HA
_geom_hbond_distance_DA
_geom_hbond_angle_DHA
N4 H4A O3 0.86 1.99 2.627(5) 130.0

loop_
_geom_torsion_atom_site_label_1
_geom_torsion_atom_site_label_2
_geom_torsion_atom_site_label_3
_geom_torsion_atom_site_label_4
_geom_torsion
_geom_torsion_site_symmetry_1
C20 N3 N4 C21 -82.1(6) .
C13 N3 N4 C21 118.7(5) .
C6 C1 C2 C3 0.0(7) .
C13 C1 C2 C3 -178.6(5) .
C1 C2 C3 C4 0.5(8) .
C1 C2 C3 C34 -179.6(5) .
C35 N1 C4 C5 13.6(8) .
C35 N1 C4 C3 -165.4(6) .
C2 C3 C4 N1 178.3(5) .
C34 C3 C4 N1 -1.5(8) .
C2 C3 C4 C5 -0.7(8) .
C34 C3 C4 C5 179.4(5) .
N1 C4 C5 C6 -178.5(5) .
C3 C4 C5 C6 0.5(8) .
C2 C1 C6 C5 -0.3(8) .
C13 C1 C6 C5 178.2(5) .
C2 C1 C6 O1 -178.1(4) .
C13 C1 C6 O1 0.4(8) .
C4 C5 C6 C1 0.0(8) .
C4 C5 C6 O1 178.0(5) .
C12 C7 C8 C9 -1.5(8) .
O1 C7 C8 C9 179.7(4) .
C7 C8 C9 N2 -177.9(4) .
C7 C8 C9 C10 0.7(8) .
C37 N2 C9 C8 -3.9(8) .
C37 N2 C9 C10 177.5(5) .
C8 C9 C10 C11 -0.1(8) .
N2 C9 C10 C11 178.4(4) .
C8 C9 C10 C39 -178.0(5) .
N2 C9 C10 C39 0.6(8) .
C9 C10 C11 C12 0.4(7) .
C39 C10 C11 C12 178.3(5) .
O1 C7 C12 C11 -179.6(4) .
C8 C7 C12 C11 1.7(8) .
O1 C7 C12 C13 0.6(8) .
C8 C7 C12 C13 -178.1(5) .
C10 C11 C12 C7 -1.2(7) .
C10 C11 C12 C13 178.6(5) .
C20 N3 C13 C14 4.7(5) .
N4 N3 C13 C14 164.6(4) .
C20 N3 C13 C1 123.2(5) .
N4 N3 C13 C1 -76.9(5) .
C20 N3 C13 C12 -113.1(5) .
N4 N3 C13 C12 46.8(6) .
C6 C1 C13 N3 120.8(5) .
C2 C1 C13 N3 -60.8(6) .
C6 C1 C13 C14 -128.5(5) .
C2 C1 C13 C14 49.9(6) .
C6 C1 C13 C12 -3.8(7) .
C2 C1 C13 C12 174.7(4) .
C7 C12 C13 N3 -121.9(5) .
C11 C12 C13 N3 58.3(6) .
C7 C12 C13 C14 128.1(5) .
C11 C12 C13 C14 -51.7(6) .
C7 C12 C13 C1 3.3(6) .
C11 C12 C13 C1 -176.5(4) .
N3 C13 C14 C15 178.3(5) .
C1 C13 C14 C15 59.5(7) .
C12 C13 C14 C15 -64.2(7) .
N3 C13 C14 C19 -1.3(5) .
C1 C13 C14 C19 -120.1(5) .
C12 C13 C14 C19 116.1(5) .
C19 C14 C15 C16 -2.4(7) .
C13 C14 C15 C16 178.0(5) .
C14 C15 C16 C17 1.8(8) .
C15 C16 C17 C18 -0.3(8) .
C16 C17 C18 C19 -0.6(8) .
C17 C18 C19 C14 0.0(8) .
C17 C18 C19 C20 -176.2(5) .
C15 C14 C19 C18 1.5(8) .
C13 C14 C19 C18 -178.8(5) .
C15 C14 C19 C20 178.4(4) .
C13 C14 C19 C20 -2.0(6) .
N4 N3 C20 O2 13.5(8) .
C13 N3 C20 O2 173.6(5) .
N4 N3 C20 C19 -166.0(4) .
C13 N3 C20 C19 -5.9(6) .
C18 C19 C20 O2 1.7(10) .
C14 C19 C20 O2 -174.8(5) .
C18 C19 C20 N3 -178.8(5) .
C14 C19 C20 N3 4.6(5) .
N3 N4 C21 C23 168.9(5) .
N3 N4 C21 C22 -11.3(7) .
N4 C21 C23 C24 -2.1(9) .
C22 C21 C23 C24 178.2(5) .
C21 C23 C24 O3 -0.1(8) .
C21 C23 C24 C25 179.6(5) .
O3 C24 C25 C33 3.6(7) .
C23 C24 C25 C33 -176.1(5) .
O3 C24 C25 C26 -179.0(5) .
C23 C24 C25 C26 1.3(8) .
C33 C25 C26 O4 174.6(6) .
C24 C25 C26 O4 -2.8(10) .
C33 C25 C26 O5 -6.4(8) .
C24 C25 C26 O5 176.2(5) .
C32 C27 C28 C29 2.9(9) .
O5 C27 C28 C29 -177.8(5) .
C42 N5 C29 C30 7.3(9) .
C40 N5 C29 C30 -174.2(6) .
C42 N5 C29 C28 -175.3(6) .
C40 N5 C29 C28 3.2(9) .
C27 C28 C29 N5 -180.0(6) .
C27 C28 C29 C30 -2.5(8) .
N5 C29 C30 C31 179.2(5) .
C28 C29 C30 C31 1.7(9) .
C29 C30 C31 C32 -1.0(9) .
C28 C27 C32 C31 -2.1(9) .
O5 C27 C32 C31 178.6(5) .
C28 C27 C32 C33 177.8(5) .
O5 C27 C32 C33 -1.5(8) .
C30 C31 C32 C27 1.1(8) .
C30 C31 C32 C33 -178.8(5) .
C26 C25 C33 C32 2.6(8) .
C24 C25 C33 C32 -179.9(5) .
C27 C32 C33 C25 1.4(8) .
C31 C32 C33 C25 -178.7(5) .
C4 N1 C35 C36 171.6(6) .
C9 N2 C37 C38 175.7(5) .
C29 N5 C40 C41 -80.9(7) .
C42 N5 C40 C41 97.7(6) .
C29 N5 C42 C43 -97.0(7) .
C40 N5 C42 C43 84.5(7) .
C1 C6 O1 C7 3.8(7) .
C5 C6 O1 C7 -174.2(5) .
C12 C7 O1 C6 -4.4(7) .
C8 C7 O1 C6 174.4(4) .
C28 C27 O5 C26 178.2(5) .
C32 C27 O5 C26 -2.4(8) .
O4 C26 O5 C27 -174.4(5) .
C25 C26 O5 C27 6.5(8) .
C47 C46 C47 N7 -52(54) 2_875
